data_7044652
loop_
_publ_author_name
'G\;agor, Anna'
'Banach, Grzegorz'
'W\;e\/lawik, Magdalena'
'Piecha-Bisiorek, Anna'
'Jakubas, Ryszard'

_publ_section_title
;
 The lone-pair-electron-driven phase transition and order-disorder
 processes in thermochromic (2-MIm)SbI4 organic-inorganic hybrid
;
_journal_name_full 'Dalton Transactions'
_journal_paper_doi 10.1039/C7DT03622A
_journal_year 2017
_chemical_formula_sum 'C4 H7 I4 N2 Sb'
_chemical_formula_weight 712.47
_space_group_crystal_system monoclinic
_space_group_IT_number 15
_space_group_name_Hall '-C 2yc'
_space_group_name_H-M_alt 'C 1 2/c 1'
_symmetry_space_group_name_Hall '-C 2yc'
_symmetry_space_group_name_H-M 'C 1 2/c 1'
_atom_sites_solution_hydrogens geom
_audit_creation_method SHELXL-2014/7
_audit_update_record
;
2017-09-25 deposited with the CCDC.
2017-11-06 downloaded from the CCDC.
;
_cell_angle_alpha 90
_cell_angle_beta 94.392(6)
_cell_angle_gamma 90
_cell_formula_units_Z 4
_cell_length_a 13.5504(8)
_cell_length_b 12.8989(8)
_cell_length_c 7.8275(4)
_cell_measurement_reflns_used 4279
_cell_measurement_temperature 330(2)
_cell_measurement_theta_max 29.5215
_cell_measurement_theta_min 3.0094
_cell_volume 1364.11(14)
_computing_cell_refinement
;
CrysAlisPro, Oxford Diffraction Ltd.,
Version 1.171.34.44 (release 25-10-2010 CrysAlis171 .NET)
(compiled Oct 25 2010,18:11:34)
;
_computing_data_collection
;
CrysAlisPro, Oxford Diffraction Ltd.,
Version 1.171.34.44 (release 25-10-2010 CrysAlis171 .NET)
(compiled Oct 25 2010,18:11:34)
;
_computing_data_reduction
;
CrysAlisPro, Oxford Diffraction Ltd.,
Version 1.171.34.44 (release 25-10-2010 CrysAlis171 .NET)
(compiled Oct 25 2010,18:11:34)
;
_computing_structure_refinement 'SHELXL-2014/7 (Sheldrick, 2014)'
_diffrn_ambient_temperature 330(2)
_diffrn_detector_area_resol_mean 8.4350
_diffrn_measured_fraction_theta_full 0.998
_diffrn_measured_fraction_theta_max 0.998
_diffrn_measurement_device_type 'Xcalibur, Sapphire1, long nozzle'
_diffrn_radiation_monochromator graphite
_diffrn_radiation_source 'Enhance (Mo) X-ray Source'
_diffrn_radiation_type 'Mo K\a'
_diffrn_radiation_wavelength 0.7107
_diffrn_reflns_av_R_equivalents 0.0213
_diffrn_reflns_av_unetI/netI 0.0141
_diffrn_reflns_Laue_measured_fraction_full 0.998
_diffrn_reflns_Laue_measured_fraction_max 0.998
_diffrn_reflns_limit_h_max 16
_diffrn_reflns_limit_h_min -16
_diffrn_reflns_limit_k_max 14
_diffrn_reflns_limit_k_min -15
_diffrn_reflns_limit_l_max 9
_diffrn_reflns_limit_l_min -9
_diffrn_reflns_number 6707
_diffrn_reflns_point_group_measured_fraction_full 0.998
_diffrn_reflns_point_group_measured_fraction_max 0.998
_diffrn_reflns_theta_full 25.242
_diffrn_reflns_theta_max 25.677
_diffrn_reflns_theta_min 3.015
_exptl_absorpt_coefficient_mu 11.034
_exptl_absorpt_correction_T_max 1.00000
_exptl_absorpt_correction_T_min 0.42596
_exptl_absorpt_correction_type multi-scan
_exptl_absorpt_process_details
;
CrysAlisPro, Oxford Diffraction Ltd.,
Version 1.171.34.44 (release 25-10-2010 CrysAlis171 .NET)
(compiled Oct 25 2010,18:11:34)
Empirical absorption correction using spherical harmonics,
 implemented in SCALE3 ABSPACK scaling algorithm.
;
_exptl_crystal_colour brown
_exptl_crystal_density_diffrn 3.469
_exptl_crystal_description prism
_exptl_crystal_F_000 1232
_exptl_crystal_size_max 0.18
_exptl_crystal_size_mid 0.15
_exptl_crystal_size_min 0.14
_refine_diff_density_max 0.877
_refine_diff_density_min -1.906
_refine_diff_density_rms 0.118
_refine_ls_extinction_coef 0.00065(12)
_refine_ls_extinction_expression Fc^*^=kFc[1+0.001xFc^2^\l^3^/sin(2\q)]^-1/4^
_refine_ls_extinction_method 'SHELXL-2014/7 (Sheldrick 2014'
_refine_ls_goodness_of_fit_ref 1.101
_refine_ls_hydrogen_treatment constr
_refine_ls_matrix_type full
_refine_ls_number_parameters 81
_refine_ls_number_reflns 1298
_refine_ls_number_restraints 3
_refine_ls_restrained_S_all 1.100
_refine_ls_R_factor_all 0.0309
_refine_ls_R_factor_gt 0.0273
_refine_ls_shift/su_max 0.016
_refine_ls_shift/su_mean 0.003
_refine_ls_structure_factor_coef Fsqd
_refine_ls_weighting_details 'w=1/[\s^2^(Fo^2^)+(0.0660P)^2^] where P=(Fo^2^+2Fc^2^)/3'
_refine_ls_weighting_scheme calc
_refine_ls_wR_factor_gt 0.0911
_refine_ls_wR_factor_ref 0.0940
_reflns_Friedel_coverage 0.000
_reflns_number_gt 1169
_reflns_number_total 1298
_reflns_threshold_expression 'I > 2\s(I)'
_cod_data_source_file c7dt03622a2.cif
_cod_data_source_block 330K
_cod_database_code 7044652
_shelx_shelxl_version_number 2014/7
_shelx_space_group_comment
;
The symmetry employed for this shelxl refinement is uniquely defined
by the following loop, which should always be used as a source of
symmetry information in preference to the above space-group names.
They are only intended as comments.
;

loop_
_space_group_symop_operation_xyz
'x, y, z'
'-x, y, -z+1/2'
'x+1/2, y+1/2, z'
'-x+1/2, y+1/2, -z+1/2'
'-x, -y, -z'
'x, -y, z-1/2'
'-x+1/2, -y+1/2, -z'
'x+1/2, -y+1/2, z-1/2'

loop_
_atom_site_label
_atom_site_type_symbol
_atom_site_fract_x
_atom_site_fract_y
_atom_site_fract_z
_atom_site_U_iso_or_equiv
_atom_site_adp_type
_atom_site_occupancy
_atom_site_site_symmetry_order
_atom_site_calc_flag
_atom_site_refinement_flags_posn
_atom_site_refinement_flags_adp
_atom_site_refinement_flags_occupancy
_atom_site_disorder_assembly
_atom_site_disorder_group
Sb Sb 0.0000 0.40518(4) 0.2500 0.0406(2) Uani 1 2 d S T P . .
I1 I 0.12741(3) 0.58879(4) 0.08471(6) 0.0613(2) Uani 1 1 d . . . . .
I2 I 0.13080(3) 0.25466(4) 0.13310(6) 0.0815(3) Uani 1 1 d . . . . .
C1 C 0.127(2) 0.080(2) -0.318(3) 0.093(12) Uani 0.5 1 d . . P A 1
H1A H 0.1338 0.0232 -0.3959 0.139 Uiso 0.5 1 calc R U P A 1
H1B H 0.1747 0.0727 -0.2216 0.139 Uiso 0.5 1 calc R U P A 1
H1C H 0.1368 0.1440 -0.3750 0.139 Uiso 0.5 1 calc R U P A 1
C2 C 0.0272(9) 0.0777(10) -0.258(2) 0.064(5) Uani 0.5 1 d . . P A 1
C3 C -0.112(2) 0.1249(18) -0.166(4) 0.075(8) Uani 0.5 1 d . . P A 1
H3 H -0.1624 0.1663 -0.1281 0.090 Uiso 0.5 1 calc R U P A 1
C4 C -0.114(2) 0.0206(16) -0.176(3) 0.089(8) Uani 0.5 1 d . . P A 1
H4 H -0.1644 -0.0234 -0.1472 0.107 Uiso 0.5 1 calc R U P A 1
N1 N -0.0264(8) 0.1592(8) -0.219(2) 0.069(4) Uani 0.5 1 d . . P A 1
H1 H -0.0091 0.2230 -0.2264 0.083 Uiso 0.5 1 calc R U P A 1
N2 N -0.0272(9) -0.0067(8) -0.236(3) 0.075(5) Uani 0.5 1 d . . P A 1
H2 H -0.0096 -0.0691 -0.2572 0.090 Uiso 0.5 1 calc R U P A 1

loop_
_atom_site_aniso_label
_atom_site_aniso_U_11
_atom_site_aniso_U_22
_atom_site_aniso_U_33
_atom_site_aniso_U_23
_atom_site_aniso_U_13
_atom_site_aniso_U_12
Sb 0.0409(4) 0.0402(3) 0.0412(3) 0.000 0.0067(2) 0.000
I1 0.0552(3) 0.0676(4) 0.0588(3) 0.01627(19) -0.0100(2) -0.02065(18)
I2 0.0654(4) 0.0976(5) 0.0804(4) -0.0383(3) -0.0011(3) 0.0346(3)
C1 0.046(11) 0.12(4) 0.109(18) 0.02(2) 0.015(10) 0.01(2)
C2 0.061(14) 0.062(9) 0.064(8) -0.003(8) -0.025(12) 0.000(6)
C3 0.079(19) 0.055(13) 0.085(12) -0.008(10) -0.028(11) 0.013(11)
C4 0.106(17) 0.058(13) 0.102(15) -0.019(12) -0.009(11) 0.017(12)
N1 0.049(10) 0.038(5) 0.118(13) 0.006(6) -0.008(8) -0.002(4)
N2 0.077(14) 0.038(5) 0.107(12) -0.014(7) -0.010(14) 0.009(5)

loop_
_atom_type_symbol
_atom_type_description
_atom_type_scat_dispersion_real
_atom_type_scat_dispersion_imag
_atom_type_scat_source
C C 0.0033 0.0016 'International Tables Vol C Tables 4.2.6.8 and 6.1.1.4'
H H 0.0000 0.0000 'International Tables Vol C Tables 4.2.6.8 and 6.1.1.4'
N N 0.0061 0.0033 'International Tables Vol C Tables 4.2.6.8 and 6.1.1.4'
I I -0.4742 1.8119 'International Tables Vol C Tables 4.2.6.8 and 6.1.1.4'
Sb Sb -0.5866 1.5461 'International Tables Vol C Tables 4.2.6.8 and 6.1.1.4'

loop_
_geom_angle_atom_site_label_1
_geom_angle_atom_site_label_2
_geom_angle_atom_site_label_3
_geom_angle
_geom_angle_site_symmetry_1
_geom_angle_site_symmetry_3
I2 Sb I2 93.28(3) . 2
I2 Sb I1 88.147(14) . 6_566
I2 Sb I1 93.880(16) 2 6_566
I2 Sb I1 93.880(16) . 5_565
I2 Sb I1 88.147(14) 2 5_565
I1 Sb I1 177.05(2) 6_566 5_565
I2 Sb I1 90.360(17) . .
I2 Sb I1 172.903(15) 2 .
I1 Sb I1 92.325(13) 6_566 .
I1 Sb I1 85.527(13) 5_565 .
Sb I1 Sb 94.473(13) 5_565 .
C2 C2 N1 91.7(10) 2_554 2_554
C2 C2 N2 90.6(10) 2_554 2_554
N1 C2 N2 168(3) 2_554 2_554
N1 C2 N1 42.3(12) 2_554 .
N2 C2 N1 143.5(16) 2_554 .
N1 C2 N2 145.9(15) 2_554 .
N1 C2 N2 107.4(12) . .
C2 C2 C1 170(3) 2_554 .
N1 C2 C1 126.6(18) . .
N2 C2 C1 126.0(17) . .
C2 C2 C3 150(2) 2_554 2_554
N2 C2 C3 113.1(18) 2_554 2_554
N1 C2 C3 103.0(14) . 2_554
N2 C2 C3 148.1(19) . 2_554
C2 C2 C4 147.9(16) 2_554 2_554
N1 C2 C4 114.8(16) 2_554 2_554
N1 C2 C4 156.8(15) . 2_554
N1 C3 C4 109(3) . .
N2 C4 C3 106(3) . .
C2 N1 C3 108.3(14) . .
C2 N2 C4 109.8(15) . .

loop_
_geom_bond_atom_site_label_1
_geom_bond_atom_site_label_2
_geom_bond_distance
_geom_bond_site_symmetry_2
Sb I2 2.8278(5) .
Sb I2 2.8279(5) 2
Sb I1 3.0262(5) 6_566
Sb I1 3.0262(5) 5_565
Sb I1 3.2567(6) .
I1 Sb 3.0262(5) 5_565
C1 C2 1.46(3) .
C2 N1 1.326(15) .
C2 N2 1.333(16) .
C3 N1 1.34(3) .
C3 C4 1.35(3) .
C4 N2 1.34(3) .
